data_2011918
loop_
_publ_author_name
'Lensink, Cornelis'
'Gainsford, Graeme J.'
'Baxter, Neville I.'

_publ_section_title
;Bis{\m-<i>N</i>-[2-(\h^5^-cyclopentadienyl)ethyl]-4-toluenesulfonamido-<i>N</i>,<i>O</i>:<i>O</i>'}bis[bis(trifluoromethanesulfonato-<i>O</i>)titanium(II)]
 bis(dichloromethane) solvate
;
_journal_issue 4
_journal_name_full 'Acta Crystallographica Section C'
_journal_page_first 368
_journal_page_last 369
_journal_paper_doi 10.1107/S0108270100020527
_journal_volume 57
_journal_year 2001
_chemical_formula_iupac '[Ti2 (C F3 O3 S)4 (C14 H15 N O2 S)2] , 2C H2 Cl2'
_chemical_formula_moiety 'C32 H30 F12 N2 O16 S6 Ti2 , 2C H2 Cl2'
_chemical_formula_sum 'C34 H34 Cl4 F12 N2 O16 S6 Ti2'
_chemical_formula_weight 1384.6
_chemical_name_systematic
;Bis(\m-{N-[\h^5^-2-(cyclopentadienyl)ethyl]-p-toluenesulfonamido-N,O:O'})
bis[bis(trifluoromethanesulfonato-O)titanium(II)]
 bis(dichloromethane) solvate
;
_space_group_IT_number 14
_symmetry_cell_setting monoclinic
_symmetry_space_group_name_Hall '-P 2yn'
_symmetry_space_group_name_H-M 'P 1 21/n 1'
_audit_creation_method SHELXL-97
_cell_angle_alpha 90
_cell_angle_beta 93.233(5)
_cell_angle_gamma 90
_cell_formula_units_Z 2
_cell_length_a 11.551(4)
_cell_length_b 15.068(5)
_cell_length_c 15.218(5)
_cell_measurement_reflns_used 5304
_cell_measurement_temperature 173(2)
_cell_measurement_theta_max 25.2
_cell_measurement_theta_min 2.2
_cell_volume 2644.5(15)
_computing_cell_refinement SMART
_computing_data_collection 'SMART (Siemens, 1996)'
_computing_data_reduction 'SAINT (Siemens, 1996) and SADABS (Sheldrick, 1996)'
_computing_molecular_graphics 'PLATON (Spek, 1990) and WinGX (Farrugia, 1999)'
_computing_structure_refinement 'SHELXL97 (Sheldrick, 1997)'
_computing_structure_solution 'SHELXS97 (Sheldrick, 1997)'
_diffrn_ambient_temperature 173(2)
_diffrn_detector_area_resol_mean 8.192
_diffrn_measured_fraction_theta_full .989
_diffrn_measured_fraction_theta_max .989
_diffrn_measurement_device_type 'Siemens SMART CCD area-detector'
_diffrn_measurement_method '\f and \w'
_diffrn_radiation_monochromator graphite
_diffrn_radiation_source 'fine-focus sealed tube'
_diffrn_radiation_type MoK\a
_diffrn_radiation_wavelength .71073
_diffrn_reflns_av_R_equivalents .091
_diffrn_reflns_av_sigmaI/netI .070
_diffrn_reflns_limit_h_max 11
_diffrn_reflns_limit_h_min -14
_diffrn_reflns_limit_k_max 18
_diffrn_reflns_limit_k_min -18
_diffrn_reflns_limit_l_max 18
_diffrn_reflns_limit_l_min -18
_diffrn_reflns_number 31967
_diffrn_reflns_theta_full 26.39
_diffrn_reflns_theta_max 26.39
_diffrn_reflns_theta_min 2.22
_diffrn_standards_decay_% 0
_exptl_absorpt_coefficient_mu .848
_exptl_absorpt_correction_T_max .816
_exptl_absorpt_correction_T_min .736
_exptl_absorpt_correction_type multi-scan
_exptl_absorpt_process_details '(Blessing, 1995)'
_exptl_crystal_colour orange
_exptl_crystal_density_diffrn 1.739
_exptl_crystal_density_method 'not measured'
_exptl_crystal_description block
_exptl_crystal_F_000 1392
_exptl_crystal_size_max .36
_exptl_crystal_size_mid .28
_exptl_crystal_size_min .24
_refine_diff_density_max 1.08
_refine_diff_density_min -.63
_refine_ls_extinction_method none
_refine_ls_goodness_of_fit_ref 1.053
_refine_ls_hydrogen_treatment constr
_refine_ls_matrix_type full
_refine_ls_number_parameters 355
_refine_ls_number_reflns 5361
_refine_ls_number_restraints 0
_refine_ls_restrained_S_all 1.053
_refine_ls_R_factor_all .126
_refine_ls_R_factor_gt .056
_refine_ls_shift/su_max .003
_refine_ls_shift/su_mean .000
_refine_ls_structure_factor_coef Fsqd
_refine_ls_weighting_details 'calc w = 1/[\s^2^(Fo^2^)+(0.0371P)^2^+7.19P] where P=(Fo^2^+2Fc^2^)/3'
_refine_ls_weighting_scheme calc
_refine_ls_wR_factor_ref .139
_reflns_number_gt 3085
_reflns_number_total 5361
_reflns_threshold_expression I>2\s(I)
_cod_data_source_file ta1309.cif
_cod_data_source_block I
_cod_depositor_comments
;
The following automatic conversions were performed:
'_symmetry_cell_setting' value 'Monoclinic' changed to 'monoclinic'
according to '/home/saulius/struct/CIF-dictionaries/cif_core.dic'
dictionary named 'cif_core.dic' version 2.4.1 from
2010-06-29.

'_geom_bond_publ_flag' value 'Y' changed to 'y' according to
'/home/saulius/struct/CIF-dictionaries/cif_core.dic' dictionary named
'cif_core.dic' version 2.4.1 from 2010-06-29 (24
times).

'_geom_bond_publ_flag' value 'N' changed to 'n' according to
'/home/saulius/struct/CIF-dictionaries/cif_core.dic' dictionary named
'cif_core.dic' version 2.4.1 from 2010-06-29 (31 time).

Automatic conversion script
Id: cif_fix_enum 1527 2010-12-29 10:47:43Z saulius 

The following automatic conversions were performed:

'_symmetry_cell_setting' value 'Monoclinic' changed to 'monoclinic'
according to /home/saulius/struct/CIF-dictionaries/cif_core.dic
dictionary named 'cif_core.dic' version 2.4.1 from
2010-06-29.

'_geom_bond_publ_flag' value 'Y' changed to 'y'
according to /home/saulius/struct/CIF-dictionaries/cif_core.dic
dictionary named 'cif_core.dic' version 2.4.1 from 2010-06-29 (24
times).

'_geom_bond_publ_flag' value 'N' changed to 'n' according to
/home/saulius/struct/CIF-dictionaries/cif_core.dic dictionary named
'cif_core.dic' version 2.4.1 from 2010-06-29 (31
time).

'_geom_angle_publ_flag' value 'Y' changed to 'y' according to
/home/saulius/struct/CIF-dictionaries/cif_core.dic dictionary named
'cif_core.dic' version 2.4.1 from 2010-06-29 (22
times).

'_geom_angle_publ_flag' value 'N' changed to 'n' according
to /home/saulius/struct/CIF-dictionaries/cif_core.dic dictionary
named 'cif_core.dic' version 2.4.1 from 2010-06-29 (123
times).

'_geom_torsion_publ_flag' value 'N' changed to 'n' according
to /home/saulius/struct/CIF-dictionaries/cif_core.dic dictionary
named 'cif_core.dic' version 2.4.1 from 2010-06-29 (301
time).

'_geom_torsion_publ_flag' value 'Y' changed to 'y' according
to /home/saulius/struct/CIF-dictionaries/cif_core.dic dictionary
named 'cif_core.dic' version 2.4.1 from 2010-06-29 (10 times).

Automatic conversion script
Id: cif_fix_values 1715 2011-07-08 13:25:40Z adriana 
;
_cod_original_cell_volume 2644.4(16)
_cod_original_sg_symbol_H-M 'P 21/n'
_cod_database_code 2011918
_cod_database_fobs_code 2011918

loop_
_symmetry_equiv_pos_as_xyz
'x, y, z'
'-x+1/2, y+1/2, -z+1/2'
'-x, -y, -z'
'x-1/2, -y-1/2, z-1/2'

loop_
_atom_site_label
_atom_site_fract_x
_atom_site_fract_y
_atom_site_fract_z
_atom_site_U_iso_or_equiv
_atom_site_adp_type
_atom_site_calc_flag
_atom_site_refinement_flags
_atom_site_occupancy
_atom_site_disorder_assembly
_atom_site_disorder_group
_atom_site_type_symbol
Ti1 .83851(6) .01528(6) .11056(5) .0285(2) Uani d . 1 . . Ti
Cl2 .98422(18) .65322(15) .14334(14) .0947(7) Uani d . 1 . . Cl
Cl3 1.21642(17) .71809(15) .18596(16) .1016(7) Uani d . 1 . . Cl
S1 1.07958(9) -.01810(8) .10549(7) .0285(3) Uani d . 1 A . S
S2 .79252(11) -.10265(10) .29089(9) .0419(3) Uani d . 1 . . S
O1 .9924(2) -.0887(2) .0968(2) .0308(7) Uani d . 1 . . O
O2 1.1510(2) -.0063(2) .0297(2) .0362(8) Uani d . 1 . . O
O3 .8536(2) -.0405(2) .2347(2) .0324(8) Uani d . 1 . . O
O4 .6699(3) -.0949(4) .2808(3) .0790(15) Uani d . 1 . . O
O5 .8443(4) -.1885(3) .2936(3) .0753(14) Uani d . 1 . . O
O6 .7381(2) -.0942(2) .0814(2) .0331(8) Uani d . 1 . . O
N5 .9998(3) .0645(3) .1229(3) .0315(9) Uani d . 1 . . N
F1 .7902(4) .0254(3) .4072(2) .0984(15) Uani d . 1 . . F
F2 .9400(3) -.0564(3) .4203(2) .0881(13) Uani d . 1 . . F
F3 .7791(3) -.1052(3) .4615(2) .0757(11) Uani d . 1 . . F
F5 .6605(5) -.2705(3) .1181(3) .1167(18) Uani d . 1 . . F
F6 .5431(5) -.2764(3) .0037(3) .1216(18) Uani d . 1 . . F
C1 1.1787(4) -.0356(3) .1957(3) .0312(11) Uani d . 1 . . C
C2 1.2966(4) -.0402(3) .1862(3) .0390(13) Uani d . 1 A . C
H2 1.3270 -.0326 .1300 .047 Uiso calc R 1 . . H
C3 1.3704(4) -.0560(4) .2598(3) .0394(13) Uani d . 1 . . C
H3 1.4513 -.0607 .2527 .047 Uiso calc R 1 A . H
C4 1.3301(4) -.0651(4) .3424(3) .0390(12) Uani d . 1 A . C
C5 1.2108(4) -.0590(5) .3511(3) .0605(18) Uani d . 1 . . C
H5 1.1807 -.0647 .4076 .073 Uiso calc R 1 A . H
C6 1.1353(4) -.0449(5) .2782(3) .0572(18) Uani d . 1 A . C
H6 1.0542 -.0415 .2849 .069 Uiso calc R 1 . . H
C7 1.4110(4) -.0789(4) .4229(3) .0515(15) Uani d . 1 . . C
H7A 1.4915 -.0736 .4064 .077 Uiso calc R 1 A . H
H7B 1.3985 -.1381 .4472 .077 Uiso calc R 1 . . H
H7C 1.3955 -.0338 .4672 .077 Uiso calc R 1 . . H
C8 1.0435(4) .1579(4) .1282(4) .0513(15) Uani d . 1 A . C
H8A 1.0520 .1827 .0686 .062 Uiso calc R 1 . . H
H8B 1.1194 .1608 .1616 .062 Uiso calc R 1 . . H
C9 .9526(5) .2077(4) .1752(5) .072(2) Uani d . 1 . . C
H9A .9549 .2715 .1598 .086 Uiso calc R 1 A . H
H9B .9672 .2018 .2396 .086 Uiso calc R 1 . . H
C10 .8343(4) .1688(3) .1472(4) .0458(14) Uani d . 1 A . C
C11 .7878(5) .1600(4) .0605(4) .0520(15) Uani d . 1 . . C
H11 .8175 .1900 .0076 .062 Uiso calc R 1 A . H
C12 .6870(5) .1105(4) .0621(4) .0534(16) Uani d . 1 A . C
H12 .6316 .0995 .0103 .064 Uiso calc R 1 . . H
C13 .6683(4) .0874(4) .1490(4) .0486(15) Uani d . 1 . . C
H13 .5974 .0583 .1704 .058 Uiso calc R 1 A . H
C14 .7611(4) .1239(3) .2024(4) .0430(13) Uani d . 1 A . C
H14 .7675 .1241 .2682 .052 Uiso calc R 1 . . H
C15 .8282(5) -.0569(4) .4004(4) .0537(15) Uani d . 1 . . C
C17 1.07462(14) .70718(12) .22095(13) .079(2) Uani d . 1 . . C
H17A 1.0768 .6734 .2768 .095 Uiso calc R 1 . . H
H17B 1.0428 .7668 .2323 .095 Uiso calc R 1 . . H
S3A .62669(14) -.12168(12) .03894(13) .0375(7) Uani d PR .633(4) A 1 S
O7A .59481(14) -.08620(12) -.04203(13) .057(2) Uani d PR .633(4) A 1 O
O8A .53096(14) -.10674(12) .08949(13) .064(2) Uani d PR .633(4) A 1 O
F4A .73983(14) -.26102(12) -.00672(13) .114(3) Uani d PR .633(4) A 1 F
C16A .65148(14) -.24094(12) .03861(13) .060(3) Uani d PR .633(4) A 1 C
S3B .66565(14) -.14196(12) .00526(13) .0462(14) Uani d PR .367(4) A 2 S
O7B .73007(14) -.20564(12) -.05202(13) .077(5) Uani d PR .367(4) A 2 O
O8B .62735(14) -.11432(12) -.06406(13) .068(4) Uani d PR .367(4) A 2 O
F4B .51622(14) -.17130(12) .11759(13) .070(3) Uani d PR .367(4) A 2 F
C16B .58562(14) -.21747(12) .06659(13) .054(5) Uiso d PR .367(4) A 2 C

loop_
_atom_site_aniso_label
_atom_site_aniso_U_11
_atom_site_aniso_U_22
_atom_site_aniso_U_33
_atom_site_aniso_U_12
_atom_site_aniso_U_13
_atom_site_aniso_U_23
Ti1 .0172(4) .0350(5) .0332(5) .0014(4) .0006(3) .0002(4)
Cl2 .0852(14) .1100(17) .0861(14) .0010(12) -.0194(11) -.0298(12)
Cl3 .0699(13) .0981(16) .136(2) .0004(11) -.0033(12) .0263(14)
S1 .0157(5) .0393(7) .0302(6) -.0001(5) -.0012(4) .0026(6)
S2 .0331(7) .0511(9) .0421(8) -.0083(6) .0087(6) .0022(7)
O1 .0212(16) .040(2) .0314(17) -.0021(14) .0010(13) .0007(15)
O2 .0178(15) .061(2) .0299(17) -.0002(15) -.0004(13) .0083(16)
O3 .0217(15) .045(2) .0308(18) .0011(14) .0037(13) .0004(15)
O4 .031(2) .152(5) .055(3) -.021(3) .0088(19) .020(3)
O5 .104(4) .042(3) .082(3) .000(2) .034(3) .006(2)
O6 .0197(16) .044(2) .0357(18) -.0018(14) -.0011(13) .0021(16)
N5 .0200(19) .034(2) .039(2) .0003(17) -.0041(16) .0044(19)
F1 .168(4) .074(3) .055(2) .030(3) .020(3) -.009(2)
F2 .056(2) .157(4) .050(2) -.018(2) -.0075(18) .007(2)
F3 .086(3) .098(3) .046(2) -.007(2) .0214(19) .016(2)
F5 .153(4) .071(3) .119(4) -.022(3) -.047(3) .053(3)
F6 .144(4) .078(3) .137(4) -.062(3) -.037(3) -.014(3)
C1 .022(2) .040(3) .031(3) .001(2) -.0051(19) .004(2)
C2 .023(2) .058(4) .036(3) -.003(2) .002(2) .010(3)
C3 .021(2) .057(3) .039(3) .002(2) -.002(2) .008(3)
C4 .027(3) .054(3) .036(3) .005(2) -.004(2) -.003(3)
C5 .029(3) .127(6) .026(3) .007(3) .001(2) -.001(3)
C6 .024(3) .114(6) .034(3) .008(3) .000(2) -.001(3)
C7 .036(3) .083(5) .033(3) .009(3) -.008(2) -.003(3)
C8 .028(3) .042(3) .084(4) -.007(2) -.002(3) .002(3)
C9 .051(4) .040(4) .124(6) -.007(3) .005(4) -.016(4)
C10 .035(3) .030(3) .073(4) .009(2) .005(3) -.005(3)
C11 .048(4) .042(3) .067(4) .017(3) .009(3) .016(3)
C12 .034(3) .062(4) .062(4) .028(3) -.015(3) -.004(3)
C13 .022(3) .049(4) .077(4) .007(2) .014(3) -.008(3)
C14 .038(3) .037(3) .055(3) .015(2) .006(3) -.009(3)
C15 .056(4) .060(4) .046(4) .006(3) .012(3) .005(3)
C17 .078(5) .084(5) .074(5) -.019(4) .007(4) -.019(4)
S3A .0243(12) .0412(14) .0465(15) -.0019(10) -.0036(10) -.0077(11)
O7A .051(4) .069(5) .048(4) -.023(4) -.033(3) .025(4)
O8A .019(3) .088(6) .084(5) -.001(3) .008(3) -.038(4)
F4A .078(5) .090(6) .175(9) .026(4) .013(5) -.062(6)
C16A .052(6) .056(7) .071(7) -.016(5) -.008(5) .000(6)
S3B .036(2) .056(3) .046(3) -.010(2) -.005(2) .003(2)
O7B .042(7) .125(13) .067(9) .004(8) .029(6) -.036(9)
O8B .082(9) .085(10) .037(7) -.016(8) .000(7) .013(7)
F4B .054(6) .097(9) .060(6) -.007(6) .020(5) -.012(6)

loop_
_atom_type_symbol
_atom_type_description
_atom_type_scat_dispersion_real
_atom_type_scat_dispersion_imag
_atom_type_scat_source
C C .0033 .0016 'International Tables Vol C Tables 4.2.6.8 and 6.1.1.4'
H H .0000 .0000 'International Tables Vol C Tables 4.2.6.8 and 6.1.1.4'
N N .0061 .0033 'International Tables Vol C Tables 4.2.6.8 and 6.1.1.4'
O O .0106 .0060 'International Tables Vol C Tables 4.2.6.8 and 6.1.1.4'
F F .0171 .0103 'International Tables Vol C Tables 4.2.6.8 and 6.1.1.4'
S S .1246 .1234 'International Tables Vol C Tables 4.2.6.8 and 6.1.1.4'
Cl Cl .1484 .1585 'International Tables Vol C Tables 4.2.6.8 and 6.1.1.4'
Ti Ti .2776 .4457 'International Tables Vol C Tables 4.2.6.8 and 6.1.1.4'

loop_
_geom_angle_atom_site_label_1
_geom_angle_atom_site_label_2
_geom_angle_atom_site_label_3
_geom_angle_site_symmetry_1
_geom_angle_site_symmetry_3
_geom_angle
_geom_angle_publ_flag
N5 Ti1 O6 . . 146.02(15) y
N5 Ti1 O3 . . 92.00(14) y
O6 Ti1 O3 . . 83.59(13) y
N5 Ti1 O2 . 3_755 90.67(14) y
O6 Ti1 O2 . 3_755 78.31(12) y
O3 Ti1 O2 . 3_755 151.16(14) y
N5 Ti1 C13 . . 126.31(18) n
O6 Ti1 C13 . . 87.43(16) n
O3 Ti1 C13 . . 89.39(18) n
O2 Ti1 C13 3_755 . 111.80(18) n
N5 Ti1 C12 . . 118.4(2) n
O6 Ti1 C12 . . 91.22(18) n
O3 Ti1 C12 . . 123.98(18) n
O2 Ti1 C12 3_755 . 78.99(17) n
C13 Ti1 C12 . . 34.59(19) n
N5 Ti1 C14 . . 93.99(17) n
O6 Ti1 C14 . . 117.21(16) n
O3 Ti1 C14 . . 75.88(16) n
O2 Ti1 C14 3_755 . 132.54(17) n
C13 Ti1 C14 . . 35.05(18) n
C12 Ti1 C14 . . 57.5(2) n
N5 Ti1 C11 . . 84.34(18) n
O6 Ti1 C11 . . 122.93(18) n
O3 Ti1 C11 . . 132.39(18) n
O2 Ti1 C11 3_755 . 76.45(18) n
C13 Ti1 C11 . . 57.3(2) n
C12 Ti1 C11 . . 34.08(19) n
C14 Ti1 C11 . . 57.2(2) n
N5 Ti1 C10 . . 69.49(17) n
O6 Ti1 C10 . . 144.46(15) n
O3 Ti1 C10 . . 100.56(18) n
O2 Ti1 C10 3_755 . 107.25(18) n
C13 Ti1 C10 . . 57.57(18) n
C12 Ti1 C10 . . 57.0(2) n
C14 Ti1 C10 . . 34.36(18) n
C11 Ti1 C10 . . 34.3(2) n
N5 Ti1 O1 . . 63.80(13) y
O6 Ti1 O1 . . 82.39(12) y
O3 Ti1 O1 . . 77.77(11) y
O2 Ti1 O1 3_755 . 77.73(11) y
C13 Ti1 O1 . . 164.39(17) n
C12 Ti1 O1 . . 156.66(17) n
C14 Ti1 O1 . . 144.67(15) n
C11 Ti1 O1 . . 138.31(16) n
C10 Ti1 O1 . . 133.12(15) n
N5 Ti1 S1 . . 32.73(11) n
O6 Ti1 S1 . . 113.31(9) n
O3 Ti1 S1 . . 85.42(9) n
O2 Ti1 S1 3_755 . 81.45(8) n
C13 Ti1 S1 . . 157.81(15) n
C12 Ti1 S1 . . 144.59(17) n
C14 Ti1 S1 . . 123.00(13) n
C11 Ti1 S1 . . 112.30(14) n
C10 Ti1 S1 . . 102.22(13) n
O1 Ti1 S1 . . 31.14(8) n
O2 S1 O1 . . 115.52(19) y
O2 S1 N5 . . 113.3(2) y
O1 S1 N5 . . 100.53(19) y
O2 S1 C1 . . 105.22(19) y
O1 S1 C1 . . 112.1(2) y
N5 S1 C1 . . 110.4(2) n
O2 S1 Ti1 . . 126.65(13) n
O1 S1 Ti1 . . 57.34(12) n
N5 S1 Ti1 . . 43.33(14) n
C1 S1 Ti1 . . 127.06(16) n
O4 S2 O5 . . 119.5(3) y
O4 S2 O3 . . 113.1(2) n
O5 S2 O3 . . 112.3(2) n
O4 S2 C15 . . 103.9(3) n
O5 S2 C15 . . 104.1(3) n
O3 S2 C15 . . 101.4(2) n
S1 O1 Ti1 . . 91.52(16) y
S1 O2 Ti1 . 3_755 147.09(19) y
S2 O3 Ti1 . . 140.35(19) y
S3A O6 S3B . . 28.98(6) n
S3A O6 Ti1 . . 142.6(2) n
S3B O6 Ti1 . . 143.3(2) n
C8 N5 S1 . . 123.5(3) y
C8 N5 Ti1 . . 131.5(3) y
S1 N5 Ti1 . . 103.9(2) y
C16A F5 C16B . . 41.85(13) n
C16B F6 C16A . . 39.87(12) n
C2 C1 C6 . . 120.0(4) n
C2 C1 S1 . . 121.9(4) n
C6 C1 S1 . . 118.1(3) n
C1 C2 C3 . . 119.2(4) n
C4 C3 C2 . . 122.1(4) n
C3 C4 C5 . . 117.9(4) n
C3 C4 C7 . . 122.0(4) n
C5 C4 C7 . . 120.1(5) n
C6 C5 C4 . . 120.9(5) n
C1 C6 C5 . . 119.8(5) n
N5 C8 C9 . . 104.6(4) n
C8 C9 C10 . . 108.3(5) n
C14 C10 C11 . . 107.8(5) n
C14 C10 C9 . . 125.5(6) n
C11 C10 C9 . . 126.1(6) n
C14 C10 Ti1 . . 72.0(3) n
C11 C10 Ti1 . . 72.5(3) n
C9 C10 Ti1 . . 114.1(3) n
C12 C11 C10 . . 108.3(5) n
C12 C11 Ti1 . . 72.1(3) n
C10 C11 Ti1 . . 73.2(3) n
C11 C12 C13 . . 109.0(5) n
C11 C12 Ti1 . . 73.9(3) n
C13 C12 Ti1 . . 72.7(3) n
C12 C13 C14 . . 107.1(5) n
C12 C13 Ti1 . . 72.7(3) n
C14 C13 Ti1 . . 72.9(3) n
C10 C14 C13 . . 107.8(5) n
C10 C14 Ti1 . . 73.6(3) n
C13 C14 Ti1 . . 72.0(3) n
F2 C15 F1 . . 107.7(6) n
F2 C15 F3 . . 107.1(5) n
F1 C15 F3 . . 107.5(5) n
F2 C15 S2 . . 112.5(4) n
F1 C15 S2 . . 111.5(4) n
F3 C15 S2 . . 110.3(4) n
Cl2 C17 Cl3 . . 111.90(16) n
O7A S3A O8A . . 104.5 n
O7A S3A O6 . . 117.98(14) n
O8A S3A O6 . . 114.40(15) n
O7A S3A C16A . . 114.6 n
O8A S3A C16A . . 106.8 n
O6 S3A C16A . . 98.37(15) n
F5 C16A F4A . . 113.2(3) n
F5 C16A F6 . . 104.0(3) n
F4A C16A F6 . . 114.3(2) n
F5 C16A S3A . . 110.1(2) n
F4A C16A S3A . . 111.1 n
F6 C16A S3A . . 103.6(2) n
O8B S3B O7B . . 83.3 n
O8B S3B O6 . . 130.44(13) n
O7B S3B O6 . . 117.15(13) n
O8B S3B C16B . . 120.8 n
O7B S3B C16B . . 100.6 n
O6 S3B C16B . . 100.31(13) n
S3B O7B O8B . . 40.7 n
S3B O8B O7B . . 56.0 n
F4B C16B F6 . . 122.4(3) n
F4B C16B F5 . . 110.2(3) n
F6 C16B F5 . . 102.0(3) n
F4B C16B S3B . . 108.6 n
F6 C16B S3B . . 103.0(2) n
F5 C16B S3B . . 110.0(2) n

loop_
_geom_bond_atom_site_label_1
_geom_bond_atom_site_label_2
_geom_bond_site_symmetry_2
_geom_bond_distance
_geom_bond_publ_flag
Ti1 N5 . 2.004(4) y
Ti1 O6 . 2.051(3) y
Ti1 O3 . 2.066(3) y
Ti1 O2 3_755 2.149(3) y
Ti1 C13 . 2.349(5) y
Ti1 C12 . 2.350(5) y
Ti1 C14 . 2.360(5) y
Ti1 C11 . 2.372(5) y
Ti1 C10 . 2.381(5) y
Ti1 O1 . 2.388(3) y
Ti1 S1 . 2.8350(16) n
Cl2 C17 . 1.734(2) y
Cl3 C17 . 1.758(3) y
S1 O2 . 1.466(3) y
S1 O1 . 1.467(3) y
S1 N5 . 1.579(4) y
S1 C1 . 1.758(4) y
S2 O4 . 1.421(4) y
S2 O5 . 1.425(4) n
S2 O3 . 1.474(3) y
S2 C15 . 1.829(6) y
O2 Ti1 3_755 2.149(3) n
O6 S3A . 1.467(3) n
O6 S3B . 1.565(3) n
N5 C8 . 1.497(6) y
F1 C15 . 1.321(7) y
F2 C15 . 1.310(7) n
F3 C15 . 1.333(6) n
F5 C16A . 1.288(5) n
F5 C16B . 1.387(4) n
F6 C16B . 1.376(4) n
F6 C16A . 1.435(4) n
C1 C2 . 1.380(6) n
C1 C6 . 1.384(7) n
C2 C3 . 1.389(6) n
C3 C4 . 1.372(7) n
C4 C5 . 1.395(7) n
C4 C7 . 1.512(7) n
C5 C6 . 1.388(7) n
C8 C9 . 1.504(8) y
C9 C10 . 1.525(8) y
C10 C14 . 1.401(7) y
C10 C11 . 1.402(8) n
C11 C12 . 1.384(8) n
C12 C13 . 1.397(8) n
C13 C14 . 1.418(7) n
S3A O7A . 1.3742 n
S3A O8A . 1.4004 n
S3A C16A . 1.8196 n
F4A C16A . 1.2994 n
S3B O8B . 1.1956 n
S3B O7B . 1.5189 n
S3B C16B . 1.7657 n
O7B O8B . 1.8193 n
F4B C16B . 1.3413 n

loop_
_geom_torsion_atom_site_label_1
_geom_torsion_atom_site_label_2
_geom_torsion_atom_site_label_3
_geom_torsion_atom_site_label_4
_geom_torsion_site_symmetry_1
_geom_torsion_site_symmetry_4
_geom_torsion
_geom_torsion_publ_flag
N5 Ti1 S1 O2 . . -86.0(3) n
O6 Ti1 S1 O2 . . 92.1(2) n
O3 Ti1 S1 O2 . . 173.1(2) n
O2 Ti1 S1 O2 3_755 . 18.9(3) n
C13 Ti1 S1 O2 . . -109.9(5) n
C12 Ti1 S1 O2 . . -38.1(3) n
C14 Ti1 S1 O2 . . -117.0(3) n
C11 Ti1 S1 O2 . . -52.6(3) n
C10 Ti1 S1 O2 . . -87.1(2) n
O1 Ti1 S1 O2 . . 99.3(2) n
N5 Ti1 S1 O1 . . 174.8(3) n
O6 Ti1 S1 O1 . . -7.14(18) n
O3 Ti1 S1 O1 . . 73.85(17) n
O2 Ti1 S1 O1 3_755 . -80.40(17) n
C13 Ti1 S1 O1 . . 150.9(4) n
C12 Ti1 S1 O1 . . -137.4(3) n
C14 Ti1 S1 O1 . . 143.7(2) n
C11 Ti1 S1 O1 . . -151.9(2) n
C10 Ti1 S1 O1 . . 173.7(2) n
O6 Ti1 S1 N5 . . 178.1(2) n
O3 Ti1 S1 N5 . . -100.9(2) n
O2 Ti1 S1 N5 3_755 . 104.8(2) n
C13 Ti1 S1 N5 . . -23.9(5) n
C12 Ti1 S1 N5 . . 47.8(3) n
C14 Ti1 S1 N5 . . -31.0(3) n
C11 Ti1 S1 N5 . . 33.4(3) n
C10 Ti1 S1 N5 . . -1.1(3) n
O1 Ti1 S1 N5 . . -174.8(3) n
N5 Ti1 S1 C1 . . 80.5(3) n
O6 Ti1 S1 C1 . . -101.4(2) n
O3 Ti1 S1 C1 . . -20.4(2) n
O2 Ti1 S1 C1 3_755 . -174.7(2) n
C13 Ti1 S1 C1 . . 56.6(5) n
C12 Ti1 S1 C1 . . 128.3(3) n
C14 Ti1 S1 C1 . . 49.4(3) n
C11 Ti1 S1 C1 . . 113.8(3) n
C10 Ti1 S1 C1 . . 79.4(3) n
O1 Ti1 S1 C1 . . -94.3(3) n
O2 S1 O1 Ti1 . . -118.67(17) y
N5 S1 O1 Ti1 . . 3.65(18) y
C1 S1 O1 Ti1 . . 120.85(19) y
N5 Ti1 O1 S1 . . -3.15(16) n
O6 Ti1 O1 S1 . . 173.39(16) n
O3 Ti1 O1 S1 . . -101.57(16) n
O2 Ti1 O1 S1 3_755 . 93.77(16) n
C13 Ti1 O1 S1 . . -136.9(6) n
C12 Ti1 O1 S1 . . 98.2(5) n
C14 Ti1 O1 S1 . . -59.1(3) n
C11 Ti1 O1 S1 . . 41.0(3) n
C10 Ti1 O1 S1 . . -8.5(3) n
O1 S1 O2 Ti1 . 3_755 31.0(5) y
N5 S1 O2 Ti1 . 3_755 -84.2(4) y
C1 S1 O2 Ti1 . 3_755 155.1(4) y
Ti1 S1 O2 Ti1 . 3_755 -36.0(5) n
O4 S2 O3 Ti1 . . -37.3(4) n
O5 S2 O3 Ti1 . . 101.5(4) n
C15 S2 O3 Ti1 . . -147.9(3) n
N5 Ti1 O3 S2 . . -169.4(3) n
O6 Ti1 O3 S2 . . -23.2(3) n
O2 Ti1 O3 S2 3_755 . -74.4(4) n
C13 Ti1 O3 S2 . . 64.2(3) n
C12 Ti1 O3 S2 . . 63.9(4) n
C14 Ti1 O3 S2 . . 96.9(3) n
C11 Ti1 O3 S2 . . 106.4(4) n
C10 Ti1 O3 S2 . . 121.1(3) n
O1 Ti1 O3 S2 . . -106.8(3) n
S1 Ti1 O3 S2 . . -137.4(3) n
N5 Ti1 O6 S3A . . -144.1(3) n
O3 Ti1 O6 S3A . . 131.9(4) n
O2 Ti1 O6 S3A 3_755 . -70.7(3) n
C13 Ti1 O6 S3A . . 42.2(4) n
C12 Ti1 O6 S3A . . 7.8(4) n
C14 Ti1 O6 S3A . . 61.4(4) n
C11 Ti1 O6 S3A . . -5.5(4) n
C10 Ti1 O6 S3A . . 32.7(5) n
O1 Ti1 O6 S3A . . -149.7(4) n
S1 Ti1 O6 S3A . . -145.9(3) n
N5 Ti1 O6 S3B . . -95.0(4) n
O3 Ti1 O6 S3B . . -179.1(3) n
O2 Ti1 O6 S3B 3_755 . -21.6(3) n
C13 Ti1 O6 S3B . . 91.3(4) n
C12 Ti1 O6 S3B . . 56.9(4) n
C14 Ti1 O6 S3B . . 110.4(3) n
C11 Ti1 O6 S3B . . 43.6(4) n
C10 Ti1 O6 S3B . . 81.7(4) n
O1 Ti1 O6 S3B . . -100.6(3) n
S1 Ti1 O6 S3B . . -96.9(3) n
O2 S1 N5 C8 . . -49.9(5) n
O1 S1 N5 C8 . . -173.8(4) y
C1 S1 N5 C8 . . 67.8(5) n
Ti1 S1 N5 C8 . . -169.3(5) n
O2 S1 N5 Ti1 . . 119.38(19) n
O1 S1 N5 Ti1 . . -4.5(2) n
C1 S1 N5 Ti1 . . -122.9(2) n
O6 Ti1 N5 C8 . . 165.0(4) n
O3 Ti1 N5 C8 . . -113.6(5) n
O2 Ti1 N5 C8 3_755 . 95.2(5) n
C13 Ti1 N5 C8 . . -22.9(5) n
C12 Ti1 N5 C8 . . 17.3(5) n
C14 Ti1 N5 C8 . . -37.6(5) n
C11 Ti1 N5 C8 . . 18.8(5) n
C10 Ti1 N5 C8 . . -13.0(5) n
O1 Ti1 N5 C8 . . 171.1(5) n
S1 Ti1 N5 C8 . . 168.1(6) n
O6 Ti1 N5 S1 . . -3.1(4) n
O3 Ti1 N5 S1 . . 78.3(2) n
O2 Ti1 N5 S1 3_755 . -72.9(2) n
C13 Ti1 N5 S1 . . 169.0(2) n
C12 Ti1 N5 S1 . . -150.8(2) n
C14 Ti1 N5 S1 . . 154.3(2) n
C11 Ti1 N5 S1 . . -149.3(2) n
C10 Ti1 N5 S1 . . 178.9(3) n
O1 Ti1 N5 S1 . . 3.01(15) n
O2 S1 C1 C2 . . -2.9(5) n
O1 S1 C1 C2 . . 123.4(4) n
N5 S1 C1 C2 . . -125.4(4) n
Ti1 S1 C1 C2 . . -171.6(3) n
O2 S1 C1 C6 . . 177.0(5) n
O1 S1 C1 C6 . . -56.7(5) n
N5 S1 C1 C6 . . 54.5(5) n
Ti1 S1 C1 C6 . . 8.3(5) n
C6 C1 C2 C3 . . 1.4(8) n
S1 C1 C2 C3 . . -178.7(4) n
C1 C2 C3 C4 . . -1.7(8) n
C2 C3 C4 C5 . . .8(9) n
C2 C3 C4 C7 . . -177.7(5) n
C3 C4 C5 C6 . . .4(10) n
C7 C4 C5 C6 . . 178.9(6) n
C2 C1 C6 C5 . . -.2(9) n
S1 C1 C6 C5 . . 179.8(5) n
C4 C5 C6 C1 . . -.7(10) n
S1 N5 C8 C9 . . -161.0(4) n
Ti1 N5 C8 C9 . . 32.9(7) y
N5 C8 C9 C10 . . -35.3(7) y
C8 C9 C10 C14 . . 114.7(6) y
C8 C9 C10 C11 . . -55.1(8) n
C8 C9 C10 Ti1 . . 30.3(7) n
N5 Ti1 C10 C14 . . -132.8(4) n
O6 Ti1 C10 C14 . . 49.2(5) n
O3 Ti1 C10 C14 . . -44.6(3) n
O2 Ti1 C10 C14 3_755 . 143.2(3) n
C13 Ti1 C10 C14 . . 37.9(3) n
C12 Ti1 C10 C14 . . 79.3(4) n
C11 Ti1 C10 C14 . . 116.1(5) n
O1 Ti1 C10 C14 . . -127.7(3) n
S1 Ti1 C10 C14 . . -132.1(3) n
N5 Ti1 C10 C11 . . 111.2(4) n
O6 Ti1 C10 C11 . . -66.9(5) n
O3 Ti1 C10 C11 . . -160.6(3) n
O2 Ti1 C10 C11 3_755 . 27.1(3) n
C13 Ti1 C10 C11 . . -78.2(4) n
C12 Ti1 C10 C11 . . -36.8(3) n
C14 Ti1 C10 C11 . . -116.1(5) n
O1 Ti1 C10 C11 . . 116.3(3) n
S1 Ti1 C10 C11 . . 111.8(3) n
N5 Ti1 C10 C9 . . -11.2(4) n
O6 Ti1 C10 C9 . . 170.7(4) n
O3 Ti1 C10 C9 . . 77.0(5) n
O2 Ti1 C10 C9 3_755 . -95.3(5) n
C13 Ti1 C10 C9 . . 159.4(6) n
C12 Ti1 C10 C9 . . -159.2(6) n
C14 Ti1 C10 C9 . . 121.5(6) n
C11 Ti1 C10 C9 . . -122.4(6) n
O1 Ti1 C10 C9 . . -6.1(6) n
S1 Ti1 C10 C9 . . -10.6(5) n
C14 C10 C11 C12 . . .2(6) n
C9 C10 C11 C12 . . 171.5(5) n
Ti1 C10 C11 C12 . . 64.0(4) n
C14 C10 C11 Ti1 . . -63.8(4) n
C9 C10 C11 Ti1 . . 107.5(5) n
N5 Ti1 C11 C12 . . -177.6(4) n
O6 Ti1 C11 C12 . . 24.2(4) n
O3 Ti1 C11 C12 . . -90.1(4) n
O2 Ti1 C11 C12 3_755 . 90.3(4) n
C13 Ti1 C11 C12 . . -37.2(3) n
C14 Ti1 C11 C12 . . -79.1(4) n
C10 Ti1 C11 C12 . . -116.2(5) n
O1 Ti1 C11 C12 . . 143.5(3) n
S1 Ti1 C11 C12 . . 165.0(3) n
N5 Ti1 C11 C10 . . -61.4(3) n
O6 Ti1 C11 C10 . . 140.4(3) n
O3 Ti1 C11 C10 . . 26.2(4) n
O2 Ti1 C11 C10 3_755 . -153.4(3) n
C13 Ti1 C11 C10 . . 79.1(4) n
C12 Ti1 C11 C10 . . 116.2(5) n
C14 Ti1 C11 C10 . . 37.1(3) n
O1 Ti1 C11 C10 . . -100.2(4) n
S1 Ti1 C11 C10 . . -78.7(3) n
C10 C11 C12 C13 . . .0(6) n
Ti1 C11 C12 C13 . . 64.7(4) n
C10 C11 C12 Ti1 . . -64.7(4) n
N5 Ti1 C12 C11 . . 2.7(4) n
O6 Ti1 C12 C11 . . -159.9(4) n
O3 Ti1 C12 C11 . . 117.0(4) n
O2 Ti1 C12 C11 3_755 . -82.0(4) n
C13 Ti1 C12 C11 . . 116.4(5) n
C14 Ti1 C12 C11 . . 78.2(4) n
C10 Ti1 C12 C11 . . 37.1(3) n
O1 Ti1 C12 C11 . . -86.4(5) n
S1 Ti1 C12 C11 . . -24.4(5) n
N5 Ti1 C12 C13 . . -113.7(4) n
O6 Ti1 C12 C13 . . 83.7(3) n
O3 Ti1 C12 C13 . . .6(4) n
O2 Ti1 C12 C13 3_755 . 161.5(4) n
C14 Ti1 C12 C13 . . -38.2(3) n
C11 Ti1 C12 C13 . . -116.4(5) n
C10 Ti1 C12 C13 . . -79.4(4) n
O1 Ti1 C12 C13 . . 157.1(4) n
S1 Ti1 C12 C13 . . -140.8(3) n
C11 C12 C13 C14 . . -.1(6) n
Ti1 C12 C13 C14 . . 65.3(3) n
C11 C12 C13 Ti1 . . -65.5(4) n
N5 Ti1 C13 C12 . . 88.5(4) n
O6 Ti1 C13 C12 . . -95.9(4) n
O3 Ti1 C13 C12 . . -179.5(4) n
O2 Ti1 C13 C12 3_755 . -19.6(4) n
C14 Ti1 C13 C12 . . 114.7(5) n
C11 Ti1 C13 C12 . . 36.6(3) n
C10 Ti1 C13 C12 . . 77.6(4) n
O1 Ti1 C13 C12 . . -145.1(5) n
S1 Ti1 C13 C12 . . 104.3(5) n
N5 Ti1 C13 C14 . . -26.2(4) n
O6 Ti1 C13 C14 . . 149.4(3) n
O3 Ti1 C13 C14 . . 65.8(3) n
O2 Ti1 C13 C14 3_755 . -134.3(3) n
C12 Ti1 C13 C14 . . -114.7(5) n
C11 Ti1 C13 C14 . . -78.1(4) n
C10 Ti1 C13 C14 . . -37.1(3) n
O1 Ti1 C13 C14 . . 100.2(6) n
S1 Ti1 C13 C14 . . -10.4(6) n
C11 C10 C14 C13 . . -.3(6) n
C9 C10 C14 C13 . . -171.7(5) n
Ti1 C10 C14 C13 . . -64.4(3) n
C11 C10 C14 Ti1 . . 64.1(4) n
C9 C10 C14 Ti1 . . -107.3(5) n
C12 C13 C14 C10 . . .2(6) n
Ti1 C13 C14 C10 . . 65.5(3) n
C12 C13 C14 Ti1 . . -65.2(4) n
N5 Ti1 C14 C10 . . 43.6(3) n
O6 Ti1 C14 C10 . . -150.4(3) n
O3 Ti1 C14 C10 . . 134.6(3) n
O2 Ti1 C14 C10 3_755 . -51.0(4) n
C13 Ti1 C14 C10 . . -115.5(5) n
C12 Ti1 C14 C10 . . -77.8(4) n
C11 Ti1 C14 C10 . . -37.0(3) n
O1 Ti1 C14 C10 . . 91.8(4) n
S1 Ti1 C14 C10 . . 59.8(4) n
N5 Ti1 C14 C13 . . 159.1(3) n
O6 Ti1 C14 C13 . . -34.8(4) n
O3 Ti1 C14 C13 . . -109.8(3) n
O2 Ti1 C14 C13 3_755 . 64.5(4) n
C12 Ti1 C14 C13 . . 37.7(3) n
C11 Ti1 C14 C13 . . 78.5(4) n
C10 Ti1 C14 C13 . . 115.5(5) n
O1 Ti1 C14 C13 . . -152.7(3) n
S1 Ti1 C14 C13 . . 175.3(3) n
O4 S2 C15 F2 . . -178.2(5) n
O5 S2 C15 F2 . . 56.0(5) n
O3 S2 C15 F2 . . -60.7(5) n
O4 S2 C15 F1 . . -57.1(5) n
O5 S2 C15 F1 . . 177.1(4) n
O3 S2 C15 F1 . . 60.4(5) n
O4 S2 C15 F3 . . 62.3(5) n
O5 S2 C15 F3 . . -63.5(5) n
O3 S2 C15 F3 . . 179.8(4) n
S3B O6 S3A O7A . . -65.23(9) n
Ti1 O6 S3A O7A . . 46.2(4) n
S3B O6 S3A O8A . . 171.3 n
Ti1 O6 S3A O8A . . -77.3(3) n
S3B O6 S3A C16A . . 58.4 n
Ti1 O6 S3A C16A . . 169.9(3) n
C16B F5 C16A F4A . . 174.8 n
C16B F5 C16A F6 . . -60.6(3) n
C16B F5 C16A S3A . . 49.79(13) n
C16B F6 C16A F5 . . 66.1(3) n
C16B F6 C16A F4A . . -170.0 n
C16B F6 C16A S3A . . -48.95(14) n
O7A S3A C16A F5 . . -168.6(3) n
O8A S3A C16A F5 . . -53.5(3) n
O6 S3A C16A F5 . . 65.3(3) n
O7A S3A C16A F4A . . 65.2 n
O8A S3A C16A F4A . . -179.6 n
O6 S3A C16A F4A . . -60.91(15) n
O7A S3A C16A F6 . . -58.0(2) n
O8A S3A C16A F6 . . 57.2(2) n
O6 S3A C16A F6 . . 175.9(3) n
S3A O6 S3B O8B . . 90.82(12) n
Ti1 O6 S3B O8B . . -17.8(4) n
S3A O6 S3B O7B . . -163.9 n
Ti1 O6 S3B O7B . . 87.5(3) n
S3A O6 S3B C16B . . -56.21(7) n
Ti1 O6 S3B C16B . . -164.8(3) n
O6 S3B O7B O8B . . -132.32(15) n
C16B S3B O7B O8B . . 120.2 n
O6 S3B O8B O7B . . 120.19(17) n
C16B S3B O8B O7B . . -98.4 n
C16A F6 C16B F4B . . 179.01(7) n
C16A F6 C16B F5 . . -57.4(3) n
C16A F6 C16B S3B . . 56.66(11) n
C16A F5 C16B F4B . . -164.1 n
C16A F5 C16B F6 . . 64.4(3) n
C16A F5 C16B S3B . . -44.42(17) n
O8B S3B C16B F4B . . -87.4 n
O7B S3B C16B F4B . . -175.8 n
O6 S3B C16B F4B . . 63.79(14) n
O8B S3B C16B F6 . . 43.8(3) n
O7B S3B C16B F6 . . -44.6(3) n
O6 S3B C16B F6 . . -165.0(3) n
O8B S3B C16B F5 . . 151.9(3) n
O7B S3B C16B F5 . . 63.5(3) n
O6 S3B C16B F5 . . -56.9(3) n
